data_7056317
loop_
_publ_author_name
'Shopov, Dimitar Yavorov'
'Sharninghausen, Liam'
'Sinha, Shashi Bhushan'
'Borowski, Julia'
'Mercado, Brandon'
'Brudvig, Gary'
'Crabtree, Robert H.'

_publ_section_title
;
 Synthesis of Pyridine-Alkoxide Ligands for Formation of Polynuclear
 Complexes
;
_journal_name_full 'New J. Chem.'
_journal_paper_doi 10.1039/C7NJ01845B
_journal_year 2017
_chemical_formula_sum 'C61 H64 Mn4 N8 O11'
_chemical_formula_weight 1304.96
_space_group_crystal_system monoclinic
_space_group_IT_number 15
_space_group_name_Hall '-C 2yc'
_space_group_name_H-M_alt 'C 1 2/c 1'
_symmetry_space_group_name_Hall '-C 2yc'
_symmetry_space_group_name_H-M 'C 1 2/c 1'
_atom_sites_solution_hydrogens geom
_atom_sites_solution_primary direct
_atom_sites_solution_secondary difmap
_audit_creation_method SHELXL-2014/7
_audit_update_record
;
2017-01-24 deposited with the CCDC.
2017-06-12 downloaded from the CCDC.
;
_cell_angle_alpha 90
_cell_angle_beta 90.462(6)
_cell_angle_gamma 90
_cell_formula_units_Z 4
_cell_length_a 16.9892(6)
_cell_length_b 13.5833(5)
_cell_length_c 33.108(2)
_cell_measurement_reflns_used 28846
_cell_measurement_temperature 93(2)
_cell_measurement_theta_max 27.5
_cell_measurement_theta_min 3.0
_cell_volume 7640.1(6)
_computing_cell_refinement 'CrystalClear-SM Expert 2.0 r15 (Rigaku, 2011)'
_computing_data_collection 'CrystalClear-SM Expert 2.0 r15 (Rigaku, 2011)'
_computing_data_reduction 'CrystalClear-SM Expert 2.0 r15 (Rigaku, 2011)'
_computing_molecular_graphics
; 
 'Rigaku R-AXIS RAPID, Rigaku R_AXIS RAPID imaging plate' 
;
_computing_publication_material 'SHELXL-2013/2 (Sheldrick, 2014)'
_computing_structure_refinement 'SHELXL-2014/7 (Sheldrick, 2014)'
_computing_structure_solution 'SHELXT-2014/5 (Sheldrick, 2014)'
_diffrn_ambient_temperature 93(2)
_diffrn_detector_area_resol_mean 10
_diffrn_measured_fraction_theta_full 0.998
_diffrn_measured_fraction_theta_max 0.998
_diffrn_measurement_device_type 'Rigaku R-AXIS RAPID imaging plate'
_diffrn_measurement_method \w
_diffrn_radiation_type MoK\a
_diffrn_radiation_wavelength 0.71075
_diffrn_reflns_av_R_equivalents 0.2201
_diffrn_reflns_av_unetI/netI 0.1110
_diffrn_reflns_Laue_measured_fraction_full 0.998
_diffrn_reflns_Laue_measured_fraction_max 0.998
_diffrn_reflns_limit_h_max 22
_diffrn_reflns_limit_h_min -22
_diffrn_reflns_limit_k_max 17
_diffrn_reflns_limit_k_min -17
_diffrn_reflns_limit_l_max 42
_diffrn_reflns_limit_l_min -42
_diffrn_reflns_number 78798
_diffrn_reflns_point_group_measured_fraction_full 0.998
_diffrn_reflns_point_group_measured_fraction_max 0.998
_diffrn_reflns_theta_full 25.242
_diffrn_reflns_theta_max 27.483
_diffrn_reflns_theta_min 2.999
_diffrn_source 'Sealed Tube'
_exptl_absorpt_coefficient_mu 0.698
_exptl_absorpt_correction_T_max 1.000
_exptl_absorpt_correction_T_min 0.776
_exptl_absorpt_correction_type multi-scan
_exptl_absorpt_process_details 'Jacobson, R. (1998) Private Communication'
_exptl_crystal_colour brown
_exptl_crystal_density_diffrn 1.135
_exptl_crystal_density_method 'not measured'
_exptl_crystal_description Plate
_exptl_crystal_F_000 2696
_exptl_crystal_size_max 0.20
_exptl_crystal_size_mid 0.10
_exptl_crystal_size_min 0.10
_refine_diff_density_max 1.612
_refine_diff_density_min -0.837
_refine_diff_density_rms 0.135
_refine_ls_extinction_method none
_refine_ls_goodness_of_fit_ref 1.089
_refine_ls_hydrogen_treatment constr
_refine_ls_matrix_type full
_refine_ls_number_parameters 384
_refine_ls_number_reflns 8746
_refine_ls_number_restraints 0
_refine_ls_restrained_S_all 1.089
_refine_ls_R_factor_all 0.1713
_refine_ls_R_factor_gt 0.1347
_refine_ls_shift/su_max 0.001
_refine_ls_shift/su_mean 0.000
_refine_ls_structure_factor_coef Fsqd
_refine_ls_weighting_details 'w=1/[\s^2^(Fo^2^)+(0.0690P)^2^+165.8092P] where P=(Fo^2^+2Fc^2^)/3'
_refine_ls_weighting_scheme calc
_refine_ls_wR_factor_gt 0.2513
_refine_ls_wR_factor_ref 0.2724
_reflns_Friedel_coverage 0.000
_reflns_number_gt 6344
_reflns_number_total 8746
_reflns_threshold_expression 'I > 2\s(I)'
_cod_data_source_file c7nj01845b2.cif
_cod_data_source_block shelx_165b1_sq
_cod_database_code 7056317
_shelx_shelxl_version_number 2014/7
_shelx_space_group_comment
; 
The symmetry employed for this shelxl refinement is uniquely defined 
by the following loop, which should always be used as a source of 
symmetry information in preference to the above space-group names. 
They are only intended as comments. 
;

loop_
_space_group_symop_operation_xyz
'x, y, z'
'-x, y, -z+1/2'
'x+1/2, y+1/2, z'
'-x+1/2, y+1/2, -z+1/2'
'-x, -y, -z'
'x, -y, z-1/2'
'-x+1/2, -y+1/2, -z'
'x+1/2, -y+1/2, z-1/2'

loop_
_atom_site_label
_atom_site_type_symbol
_atom_site_fract_x
_atom_site_fract_y
_atom_site_fract_z
_atom_site_U_iso_or_equiv
_atom_site_adp_type
_atom_site_occupancy
_atom_site_site_symmetry_order
_atom_site_calc_flag
_atom_site_refinement_flags_posn
_atom_site_refinement_flags_adp
_atom_site_refinement_flags_occupancy
Mn1 Mn 0.37974(6) 0.48163(8) 0.62425(3) 0.0210(3) Uani 1 1 d . . .
Mn2 Mn 0.44356(6) 0.34065(8) 0.69031(3) 0.0211(3) Uani 1 1 d . . .
O1 O 0.2887(3) 0.4793(4) 0.59023(14) 0.0265(11) Uani 1 1 d . . .
O2 O 0.3621(3) 0.3464(3) 0.64053(13) 0.0215(10) Uani 1 1 d . . .
O3 O 0.4141(3) 0.6048(3) 0.60343(14) 0.0215(10) Uani 1 1 d . . .
O4 O 0.4591(3) 0.4872(4) 0.66671(13) 0.0224(10) Uani 1 1 d . . .
O5 O 0.4730(3) 0.1932(4) 0.71851(14) 0.0264(11) Uani 1 1 d . . .
O6 O 0.5000 0.3313(5) 0.7500 0.0265(16) Uani 1 2 d S T P
N1 N 0.2832(4) 0.5313(4) 0.66590(18) 0.0282(14) Uani 1 1 d . . .
N2 N 0.3246(4) 0.3310(4) 0.71713(17) 0.0236(13) Uani 1 1 d . . .
N3 N 0.4704(4) 0.4381(5) 0.57810(17) 0.0272(14) Uani 1 1 d . . .
N4 N 0.5560(4) 0.3381(4) 0.65681(17) 0.0257(13) Uani 1 1 d . . .
C1 C 0.2845(5) 0.5730(6) 0.7036(2) 0.0331(19) Uani 1 1 d . . .
H1 H 0.3317 0.5967 0.7141 0.040 Uiso 1 1 calc R U .
C2 C 0.2173(5) 0.5805(6) 0.7261(2) 0.0340(19) Uani 1 1 d . . .
H2 H 0.2199 0.6065 0.7521 0.041 Uiso 1 1 calc R U .
C3 C 0.1462(5) 0.5497(6) 0.7105(3) 0.0341(19) Uani 1 1 d . . .
H3 H 0.1003 0.5567 0.7253 0.041 Uiso 1 1 calc R U .
C4 C 0.1443(5) 0.5080(5) 0.6723(2) 0.0327(18) Uani 1 1 d . . .
H4 H 0.0971 0.4859 0.6611 0.039 Uiso 1 1 calc R U .
C5 C 0.2132(5) 0.5000(5) 0.6512(2) 0.0289(17) Uani 1 1 d . . .
C6 C 0.1481(5) 0.4689(6) 0.5828(3) 0.038(2) Uani 1 1 d . . .
H6A H 0.1435 0.5388 0.5792 0.056 Uiso 1 1 calc R U .
H6B H 0.1012 0.4441 0.5951 0.056 Uiso 1 1 calc R U .
H6C H 0.1551 0.4379 0.5570 0.056 Uiso 1 1 calc R U .
C7 C 0.2199(4) 0.4462(6) 0.6103(2) 0.0283(17) Uani 1 1 d . . .
C8 C 0.2251(4) 0.3350(5) 0.6172(2) 0.0265(16) Uani 1 1 d . . .
H8A H 0.2335 0.3037 0.5913 0.032 Uiso 1 1 calc R U .
H8B H 0.1746 0.3127 0.6270 0.032 Uiso 1 1 calc R U .
C9 C 0.2890(4) 0.2980(5) 0.6466(2) 0.0261(16) Uani 1 1 d . . .
C10 C 0.3025(5) 0.1877(5) 0.6390(2) 0.0311(18) Uani 1 1 d . . .
H10A H 0.3204 0.1781 0.6118 0.047 Uiso 1 1 calc R U .
H10B H 0.2540 0.1527 0.6427 0.047 Uiso 1 1 calc R U .
H10C H 0.3414 0.1634 0.6576 0.047 Uiso 1 1 calc R U .
C11 C 0.3081(5) 0.3370(5) 0.7570(2) 0.0314(18) Uani 1 1 d . . .
H11 H 0.3486 0.3538 0.7748 0.038 Uiso 1 1 calc R U .
C12 C 0.2349(5) 0.3197(6) 0.7726(2) 0.0332(18) Uani 1 1 d . . .
H12 H 0.2254 0.3254 0.8001 0.040 Uiso 1 1 calc R U .
C13 C 0.1754(5) 0.2933(6) 0.7457(3) 0.039(2) Uani 1 1 d . . .
H13 H 0.1252 0.2797 0.7551 0.046 Uiso 1 1 calc R U .
C14 C 0.1909(5) 0.2874(5) 0.7054(2) 0.0313(18) Uani 1 1 d . . .
H14 H 0.1513 0.2691 0.6873 0.038 Uiso 1 1 calc R U .
C15 C 0.2652(4) 0.3085(5) 0.6916(2) 0.0251(16) Uani 1 1 d . . .
C16 C 0.4878(5) 0.3502(6) 0.5613(2) 0.0296(17) Uani 1 1 d . . .
H16 H 0.4573 0.2959 0.5680 0.035 Uiso 1 1 calc R U .
C17 C 0.5485(5) 0.3379(6) 0.5349(2) 0.038(2) Uani 1 1 d . . .
H17 H 0.5603 0.2762 0.5244 0.045 Uiso 1 1 calc R U .
C18 C 0.5922(5) 0.4207(7) 0.5241(2) 0.037(2) Uani 1 1 d . . .
H18 H 0.6324 0.4151 0.5053 0.044 Uiso 1 1 calc R U .
C19 C 0.5757(4) 0.5104(6) 0.5412(2) 0.0277(16) Uani 1 1 d . . .
H19 H 0.6046 0.5659 0.5343 0.033 Uiso 1 1 calc R U .
C20 C 0.5149(5) 0.5166(6) 0.5691(2) 0.0295(17) Uani 1 1 d . . .
C21 C 0.5126(5) 0.7042(5) 0.5714(2) 0.0292(17) Uani 1 1 d . . .
H21A H 0.4841 0.7051 0.5463 0.044 Uiso 1 1 calc R U .
H21B H 0.5680 0.7086 0.5662 0.044 Uiso 1 1 calc R U .
H21C H 0.4967 0.7591 0.5877 0.044 Uiso 1 1 calc R U .
C22 C 0.4951(4) 0.6073(5) 0.5941(2) 0.0234(15) Uani 1 1 d . . .
C23 C 0.5449(4) 0.6068(5) 0.6333(2) 0.0223(15) Uani 1 1 d . . .
H23A H 0.5997 0.6140 0.6259 0.027 Uiso 1 1 calc R U .
H23B H 0.5307 0.6645 0.6489 0.027 Uiso 1 1 calc R U .
C24 C 0.5383(4) 0.5163(5) 0.6613(2) 0.0242(15) Uani 1 1 d . . .
C25 C 0.5710(4) 0.5470(5) 0.7035(2) 0.0228(15) Uani 1 1 d . . .
H25A H 0.5434 0.6043 0.7128 0.034 Uiso 1 1 calc R U .
H25B H 0.6261 0.5615 0.7015 0.034 Uiso 1 1 calc R U .
H25C H 0.5635 0.4940 0.7223 0.034 Uiso 1 1 calc R U .
C26 C 0.5975(5) 0.2570(5) 0.6473(2) 0.0260(16) Uani 1 1 d . . .
H26 H 0.5766 0.1962 0.6544 0.031 Uiso 1 1 calc R U .
C27 C 0.6676(5) 0.2581(6) 0.6280(2) 0.0351(19) Uani 1 1 d . . .
H27 H 0.6934 0.1997 0.6217 0.042 Uiso 1 1 calc R U .
C28 C 0.7000(4) 0.3491(6) 0.6180(2) 0.0290(17) Uani 1 1 d . . .
H28 H 0.7480 0.3528 0.6048 0.035 Uiso 1 1 calc R U .
C29 C 0.6597(5) 0.4334(6) 0.6281(2) 0.0285(17) Uani 1 1 d . . .
H29 H 0.6813 0.4946 0.6224 0.034 Uiso 1 1 calc R U .
C30 C 0.5870(4) 0.4275(5) 0.6468(2) 0.0226(15) Uani 1 1 d . . .
C31 C 0.5000 0.2352(7) 0.7500 0.025(2) Uani 1 2 d S T P

loop_
_atom_site_aniso_label
_atom_site_aniso_U_11
_atom_site_aniso_U_22
_atom_site_aniso_U_33
_atom_site_aniso_U_23
_atom_site_aniso_U_13
_atom_site_aniso_U_12
Mn1 0.0254(6) 0.0187(5) 0.0187(5) -0.0015(4) -0.0025(4) -0.0019(4)
Mn2 0.0229(6) 0.0208(5) 0.0197(5) 0.0000(4) 0.0001(4) -0.0024(4)
O1 0.025(3) 0.033(3) 0.021(2) 0.001(2) -0.011(2) -0.004(2)
O2 0.031(3) 0.016(2) 0.018(2) 0.0005(19) 0.001(2) -0.002(2)
O3 0.029(3) 0.014(2) 0.021(2) 0.0045(19) -0.005(2) -0.009(2)
O4 0.022(3) 0.028(3) 0.017(2) 0.000(2) 0.0001(19) 0.002(2)
O5 0.030(3) 0.025(3) 0.025(3) -0.008(2) -0.001(2) -0.002(2)
O6 0.032(4) 0.023(4) 0.024(4) 0.000 0.001(3) 0.000
N1 0.032(4) 0.024(3) 0.029(3) 0.003(3) -0.006(3) 0.000(3)
N2 0.035(3) 0.014(3) 0.021(3) 0.000(2) -0.008(3) -0.001(3)
N3 0.036(4) 0.027(3) 0.019(3) 0.002(3) -0.006(3) -0.005(3)
N4 0.033(3) 0.023(3) 0.021(3) -0.005(2) -0.006(3) 0.006(3)
C1 0.044(5) 0.024(4) 0.031(4) 0.002(3) -0.015(4) -0.002(3)
C2 0.044(5) 0.026(4) 0.032(4) 0.001(3) 0.009(4) 0.008(4)
C3 0.029(4) 0.026(4) 0.047(5) 0.003(4) 0.010(4) 0.005(3)
C4 0.037(5) 0.020(4) 0.041(5) 0.007(3) -0.004(4) 0.003(3)
C5 0.034(4) 0.022(4) 0.031(4) 0.010(3) 0.000(3) 0.005(3)
C6 0.032(4) 0.038(5) 0.043(5) 0.009(4) -0.016(4) -0.007(4)
C7 0.020(4) 0.033(4) 0.032(4) -0.003(3) -0.007(3) -0.003(3)
C8 0.028(4) 0.032(4) 0.019(3) -0.004(3) -0.013(3) -0.001(3)
C9 0.032(4) 0.025(4) 0.021(4) 0.005(3) -0.005(3) -0.001(3)
C10 0.032(4) 0.020(4) 0.040(4) -0.005(3) -0.009(4) -0.004(3)
C11 0.047(5) 0.020(4) 0.026(4) 0.001(3) -0.009(3) -0.001(3)
C12 0.036(5) 0.033(5) 0.031(4) 0.005(3) 0.006(3) 0.001(4)
C13 0.024(4) 0.046(5) 0.046(5) 0.015(4) 0.014(4) 0.005(4)
C14 0.041(5) 0.023(4) 0.030(4) 0.005(3) -0.001(3) 0.003(3)
C15 0.029(4) 0.012(3) 0.034(4) 0.007(3) 0.000(3) 0.001(3)
C16 0.039(4) 0.026(4) 0.024(4) 0.000(3) -0.008(3) 0.007(3)
C17 0.055(5) 0.030(4) 0.028(4) -0.010(4) -0.004(4) 0.001(4)
C18 0.031(4) 0.061(6) 0.018(4) -0.008(4) -0.003(3) 0.011(4)
C19 0.031(4) 0.030(4) 0.022(4) 0.005(3) 0.003(3) -0.003(3)
C20 0.036(4) 0.036(4) 0.017(3) -0.003(3) -0.010(3) 0.003(4)
C21 0.042(5) 0.024(4) 0.022(4) 0.005(3) -0.003(3) -0.007(3)
C22 0.027(4) 0.017(3) 0.026(4) 0.006(3) -0.001(3) -0.007(3)
C23 0.033(4) 0.013(3) 0.021(3) -0.001(3) 0.002(3) 0.003(3)
C24 0.025(4) 0.026(4) 0.021(3) -0.002(3) 0.001(3) 0.001(3)
C25 0.024(4) 0.026(4) 0.018(3) -0.002(3) -0.003(3) -0.005(3)
C26 0.037(4) 0.021(4) 0.021(3) 0.005(3) -0.006(3) -0.001(3)
C27 0.033(5) 0.039(5) 0.033(4) -0.005(4) 0.001(4) 0.008(4)
C28 0.028(4) 0.029(4) 0.030(4) 0.000(3) 0.007(3) 0.000(3)
C29 0.033(4) 0.029(4) 0.023(4) 0.005(3) 0.001(3) 0.001(3)
C30 0.028(4) 0.021(4) 0.018(3) -0.003(3) -0.008(3) 0.000(3)
C31 0.033(6) 0.016(5) 0.025(5) 0.000 0.003(4) 0.000

loop_
_atom_type_symbol
_atom_type_description
_atom_type_scat_dispersion_real
_atom_type_scat_dispersion_imag
_atom_type_scat_source
C C 0.0033 0.0016 'International Tables Vol C Tables 4.2.6.8 and 6.1.1.4'
H H 0.0000 0.0000 'International Tables Vol C Tables 4.2.6.8 and 6.1.1.4'
Mn Mn 0.3368 0.7283 'International Tables Vol C Tables 4.2.6.8 and 6.1.1.4'
N N 0.0061 0.0033 'International Tables Vol C Tables 4.2.6.8 and 6.1.1.4'
O O 0.0106 0.0060 'International Tables Vol C Tables 4.2.6.8 and 6.1.1.4'

loop_
_geom_angle_atom_site_label_1
_geom_angle_atom_site_label_2
_geom_angle_atom_site_label_3
_geom_angle
_geom_angle_site_symmetry_1
_geom_angle_site_symmetry_3
O3 Mn1 O1 92.9(2) . .
O3 Mn1 O2 169.3(2) . .
O1 Mn1 O2 91.3(2) . .
O3 Mn1 O4 90.9(2) . .
O1 Mn1 O4 169.7(2) . .
O2 Mn1 O4 86.8(2) . .
O3 Mn1 N1 100.7(2) . .
O1 Mn1 N1 77.0(2) . .
O2 Mn1 N1 89.9(2) . .
O4 Mn1 N1 92.9(2) . .
O3 Mn1 N3 76.8(2) . .
O1 Mn1 N3 98.7(2) . .
O2 Mn1 N3 92.8(2) . .
O4 Mn1 N3 91.5(2) . .
N1 Mn1 N3 175.0(2) . .
O3 Mn1 Mn2 133.87(15) . .
O1 Mn1 Mn2 133.22(16) . .
O2 Mn1 Mn2 43.23(14) . .
O4 Mn1 Mn2 43.57(15) . .
N1 Mn1 Mn2 90.31(15) . .
N3 Mn1 Mn2 94.54(16) . .
O2 Mn2 O4 76.59(17) . .
O2 Mn2 O6 165.72(14) . .
O4 Mn2 O6 109.0(2) . .
O2 Mn2 N4 99.76(19) . .
O4 Mn2 N4 74.0(2) . .
O6 Mn2 N4 94.45(15) . .
O2 Mn2 N2 74.06(19) . .
O4 Mn2 N2 108.3(2) . .
O6 Mn2 N2 91.66(15) . .
N4 Mn2 N2 172.3(2) . .
O2 Mn2 O5 119.25(18) . .
O4 Mn2 O5 159.87(18) . .
O6 Mn2 O5 58.9(2) . .
N4 Mn2 O5 90.2(2) . .
N2 Mn2 O5 89.0(2) . .
O2 Mn2 C31 146.2(2) . .
O4 Mn2 C31 137.2(2) . .
O6 Mn2 C31 29.9(3) . .
N4 Mn2 C31 93.28(15) . .
N2 Mn2 C31 89.71(15) . .
O5 Mn2 C31 29.0(2) . .
O2 Mn2 Mn1 38.23(12) . .
O4 Mn2 Mn1 38.39(12) . .
O6 Mn2 Mn1 145.11(19) . .
N4 Mn2 Mn1 87.40(15) . .
N2 Mn2 Mn1 90.24(15) . .
O5 Mn2 Mn1 155.98(13) . .
C31 Mn2 Mn1 174.97(19) . .
C7 O1 Mn1 113.3(4) . .
C9 O2 Mn1 128.0(4) . .
C9 O2 Mn2 115.7(4) . .
Mn1 O2 Mn2 98.5(2) . .
C22 O3 Mn1 113.7(4) . .
C24 O4 Mn1 125.1(4) . .
C24 O4 Mn2 115.1(4) . .
Mn1 O4 Mn2 98.0(2) . .
C31 O5 Mn2 91.1(5) . .
C31 O6 Mn2 93.32(18) . .
C31 O6 Mn2 93.32(18) . 2_656
Mn2 O6 Mn2 173.4(4) . 2_656
C5 N1 C1 117.8(7) . .
C5 N1 Mn1 109.2(5) . .
C1 N1 Mn1 132.4(5) . .
C15 N2 C11 117.7(7) . .
C15 N2 Mn2 116.3(5) . .
C11 N2 Mn2 125.6(5) . .
C20 N3 C16 119.1(7) . .
C20 N3 Mn1 109.3(5) . .
C16 N3 Mn1 131.5(5) . .
C26 N4 C30 117.9(6) . .
C26 N4 Mn2 125.8(5) . .
C30 N4 Mn2 116.3(5) . .
N1 C1 C2 121.3(8) . .
N1 C1 H1 119.4 . .
C2 C1 H1 119.4 . .
C1 C2 C3 120.3(8) . .
C1 C2 H2 119.8 . .
C3 C2 H2 119.8 . .
C2 C3 C4 118.7(8) . .
C2 C3 H3 120.6 . .
C4 C3 H3 120.6 . .
C5 C4 C3 118.9(8) . .
C5 C4 H4 120.6 . .
C3 C4 H4 120.6 . .
N1 C5 C4 123.0(7) . .
N1 C5 C7 113.2(7) . .
C4 C5 C7 123.6(7) . .
C7 C6 H6A 109.5 . .
C7 C6 H6B 109.5 . .
H6A C6 H6B 109.5 . .
C7 C6 H6C 109.5 . .
H6A C6 H6C 109.5 . .
H6B C6 H6C 109.5 . .
O1 C7 C8 109.6(6) . .
O1 C7 C5 109.1(6) . .
C8 C7 C5 109.8(6) . .
O1 C7 C6 108.0(6) . .
C8 C7 C6 109.2(6) . .
C5 C7 C6 111.0(7) . .
C7 C8 C9 117.3(6) . .
C7 C8 H8A 108.0 . .
C9 C8 H8A 108.0 . .
C7 C8 H8B 108.0 . .
C9 C8 H8B 108.0 . .
H8A C8 H8B 107.2 . .
O2 C9 C8 111.9(6) . .
O2 C9 C10 107.3(6) . .
C8 C9 C10 108.8(6) . .
O2 C9 C15 109.1(6) . .
C8 C9 C15 112.9(6) . .
C10 C9 C15 106.6(6) . .
C9 C10 H10A 109.5 . .
C9 C10 H10B 109.5 . .
H10A C10 H10B 109.5 . .
C9 C10 H10C 109.5 . .
H10A C10 H10C 109.5 . .
H10B C10 H10C 109.5 . .
N2 C11 C12 123.4(7) . .
N2 C11 H11 118.3 . .
C12 C11 H11 118.3 . .
C11 C12 C13 117.5(7) . .
C11 C12 H12 121.3 . .
C13 C12 H12 121.3 . .
C14 C13 C12 119.9(7) . .
C14 C13 H13 120.1 . .
C12 C13 H13 120.1 . .
C13 C14 C15 119.7(8) . .
C13 C14 H14 120.1 . .
C15 C14 H14 120.1 . .
N2 C15 C14 121.7(7) . .
N2 C15 C9 115.0(6) . .
C14 C15 C9 123.0(7) . .
N3 C16 C17 122.7(8) . .
N3 C16 H16 118.7 . .
C17 C16 H16 118.7 . .
C16 C17 C18 118.1(8) . .
C16 C17 H17 121.0 . .
C18 C17 H17 121.0 . .
C19 C18 C17 119.9(7) . .
C19 C18 H18 120.1 . .
C17 C18 H18 120.1 . .
C18 C19 C20 118.8(7) . .
C18 C19 H19 120.6 . .
C20 C19 H19 120.6 . .
N3 C20 C19 121.4(7) . .
N3 C20 C22 113.3(6) . .
C19 C20 C22 125.2(7) . .
C22 C21 H21A 109.5 . .
C22 C21 H21B 109.5 . .
H21A C21 H21B 109.5 . .
C22 C21 H21C 109.5 . .
H21A C21 H21C 109.5 . .
H21B C21 H21C 109.5 . .
O3 C22 C20 108.5(6) . .
O3 C22 C21 108.6(6) . .
C20 C22 C21 112.5(6) . .
O3 C22 C23 110.0(6) . .
C20 C22 C23 109.4(6) . .
C21 C22 C23 107.9(6) . .
C24 C23 C22 117.9(6) . .
C24 C23 H23A 107.8 . .
C22 C23 H23A 107.8 . .
C24 C23 H23B 107.8 . .
C22 C23 H23B 107.8 . .
H23A C23 H23B 107.2 . .
O4 C24 C30 109.5(6) . .
O4 C24 C23 111.8(6) . .
C30 C24 C23 113.2(6) . .
O4 C24 C25 107.1(5) . .
C30 C24 C25 107.5(6) . .
C23 C24 C25 107.4(6) . .
C24 C25 H25A 109.5 . .
C24 C25 H25B 109.5 . .
H25A C25 H25B 109.5 . .
C24 C25 H25C 109.5 . .
H25A C25 H25C 109.5 . .
H25B C25 H25C 109.5 . .
N4 C26 C27 124.4(7) . .
N4 C26 H26 117.8 . .
C27 C26 H26 117.8 . .
C26 C27 C28 118.1(7) . .
C26 C27 H27 120.9 . .
C28 C27 H27 120.9 . .
C29 C28 C27 118.8(7) . .
C29 C28 H28 120.6 . .
C27 C28 H28 120.6 . .
C28 C29 C30 120.5(7) . .
C28 C29 H29 119.8 . .
C30 C29 H29 119.8 . .
N4 C30 C29 120.3(7) . .
N4 C30 C24 114.3(6) . .
C29 C30 C24 125.2(7) . .
O5 C31 O5 126.6(9) 2_656 .
O5 C31 O6 116.7(5) 2_656 .
O5 C31 O6 116.7(5) . .
O5 C31 Mn2 173.2(6) 2_656 .
O5 C31 Mn2 59.9(3) . .
O6 C31 Mn2 56.81(18) . .
O5 C31 Mn2 59.9(3) 2_656 2_656
O5 C31 Mn2 173.2(6) . 2_656
O6 C31 Mn2 56.81(18) . 2_656
Mn2 C31 Mn2 113.6(4) . 2_656

loop_
_geom_bond_atom_site_label_1
_geom_bond_atom_site_label_2
_geom_bond_distance
_geom_bond_site_symmetry_2
Mn1 O3 1.903(4) .
Mn1 O1 1.906(5) .
Mn1 O2 1.938(5) .
Mn1 O4 1.942(5) .
Mn1 N1 2.255(7) .
Mn1 N3 2.257(6) .
Mn1 Mn2 3.0965(15) .
Mn2 O2 2.145(5) .
Mn2 O4 2.155(5) .
Mn2 O6 2.1934(11) .
Mn2 N4 2.217(6) .
Mn2 N2 2.218(6) .
Mn2 O5 2.264(5) .
Mn2 C31 2.617(5) .
O1 C7 1.421(9) .
O2 C9 1.420(9) .
O3 C22 1.415(9) .
O4 C24 1.415(8) .
O5 C31 1.271(6) .
O6 C31 1.305(12) .
O6 Mn2 2.1935(11) 2_656
N1 C5 1.350(10) .
N1 C1 1.369(10) .
N2 C15 1.346(9) .
N2 C11 1.355(9) .
N3 C20 1.341(10) .
N3 C16 1.350(10) .
N4 C26 1.346(9) .
N4 C30 1.366(9) .
C1 C2 1.372(11) .
C1 H1 0.9300 .
C2 C3 1.375(12) .
C2 H2 0.9300 .
C3 C4 1.386(11) .
C3 H3 0.9300 .
C4 C5 1.372(11) .
C4 H4 0.9300 .
C5 C7 1.544(11) .
C6 C7 1.547(10) .
C6 H6A 0.9600 .
C6 H6B 0.9600 .
C6 H6C 0.9600 .
C7 C8 1.530(11) .
C8 C9 1.536(9) .
C8 H8A 0.9700 .
C8 H8B 0.9700 .
C9 C10 1.537(10) .
C9 C15 1.556(10) .
C10 H10A 0.9600 .
C10 H10B 0.9600 .
C10 H10C 0.9600 .
C11 C12 1.371(11) .
C11 H11 0.9300 .
C12 C13 1.388(12) .
C12 H12 0.9300 .
C13 C14 1.364(11) .
C13 H13 0.9300 .
C14 C15 1.376(11) .
C14 H14 0.9300 .
C16 C17 1.369(11) .
C16 H16 0.9300 .
C17 C18 1.395(12) .
C17 H17 0.9300 .
C18 C19 1.374(11) .
C18 H18 0.9300 .
C19 C20 1.394(11) .
C19 H19 0.9300 .
C20 C22 1.523(10) .
C21 C22 1.544(9) .
C21 H21A 0.9600 .
C21 H21B 0.9600 .
C21 H21C 0.9600 .
C22 C23 1.545(9) .
C23 C24 1.543(10) .
C23 H23A 0.9700 .
C23 H23B 0.9700 .
C24 C30 1.541(10) .
C24 C25 1.555(9) .
C25 H25A 0.9600 .
C25 H25B 0.9600 .
C25 H25C 0.9600 .
C26 C27 1.356(11) .
C26 H26 0.9300 .
C27 C28 1.394(11) .
C27 H27 0.9300 .
C28 C29 1.377(11) .
C28 H28 0.9300 .
C29 C30 1.388(10) .
C29 H29 0.9300 .
C31 O5 1.270(6) 2_656
C31 Mn2 2.617(5) 2_656
